data_8104580
loop_
_publ_author_name
'Fischer, Christina'
'Klein, Wilhelm'
'F\"assler, Thomas F.'

_publ_section_title
;
 Crystal structure of
 (4,7,13,16,21,24-hexaoxa-1,10-diazabicyclo[8.8.8]hexacosane-\k 8 N 2, O
 6) potassium cyclopentadienide, [K([2.2.2]crypt)]Cp, C23H41KN2O6
;
_journal_issue 6
_journal_name_full 'Zeitschrift f\"ur Kristallographie - New Crystal Structures'
_journal_page_first 1259
_journal_page_last 1261
_journal_paper_doi 10.1515/ncrs-2021-0296
_journal_volume 236
_journal_year 2021
_chemical_formula_moiety 'C18 H36 K N2 O6, C5 H5'
_chemical_formula_sum 'C23 H41 K N2 O6'
_chemical_formula_weight 480.68
_chemical_name_common ' (2.2.2-cryptand)-potassium cyclopentadienide '
_chemical_name_systematic
; (4,7,13,16,21,24-hexaoxa-1,10-diazabicyclo[8.8.8]hexacosane-\k^8^N~2~,O~6~)
 potassium cyclopentadienide 
;
_space_group_crystal_system monoclinic
_space_group_IT_number 14
_space_group_name_Hall '-P 2ybc'
_space_group_name_H-M_alt 'P 1 21/c 1'
_atom_sites_solution_hydrogens difmap
_atom_sites_solution_primary direct
_atom_sites_solution_secondary difmap
_cell_angle_alpha 90
_cell_angle_beta 94.705(5)
_cell_angle_gamma 90
_cell_formula_units_Z 4
_cell_length_a 10.9817(6)
_cell_length_b 23.8330(15)
_cell_length_c 9.7379(7)
_cell_measurement_reflns_used 10196
_cell_measurement_temperature 120(2)
_cell_measurement_theta_max 32.6708
_cell_measurement_theta_min 3.0307
_cell_volume 2540.1(3)
_computing_cell_refinement
; 
 CrysAlis RED, Oxford Diffraction Ltd., Version 1.171.33.34d [1] 
;
_computing_data_collection
; 
 CrysAlis CCD, Oxford Diffraction Ltd., Version 1.171.33.34d [1] 
;
_computing_data_reduction
; 
 CrysAlis RED, Oxford Diffraction Ltd., Version 1.171.33.34d [1] 
;
_computing_molecular_graphics 'DIAMOND (Brandenburg, 2012) [4]'
_computing_structure_refinement 'SHELXL-2014/7 (Sheldrick, 2015) [3]'
_computing_structure_solution 'SHELXS-97 (Sheldrick, 2008) [2]'
_diffrn_ambient_temperature 120(2)
_diffrn_detector 'Sapphire 3'
_diffrn_detector_area_resol_mean 16.0238
_diffrn_measured_fraction_theta_full 0.998
_diffrn_measured_fraction_theta_max 0.999
_diffrn_measurement_device_type 'Oxford Xcalibur 3'
_diffrn_measurement_method '\w and \p scans'
_diffrn_radiation_monochromator graphite
_diffrn_radiation_source 'Enhance (Mo) X-ray Source'
_diffrn_radiation_type 'Mo K\a'
_diffrn_radiation_wavelength 0.71073
_diffrn_reflns_av_R_equivalents 0.0468
_diffrn_reflns_av_unetI/netI 0.0557
_diffrn_reflns_Laue_measured_fraction_full 0.998
_diffrn_reflns_Laue_measured_fraction_max 0.999
_diffrn_reflns_limit_h_max 14
_diffrn_reflns_limit_h_min -14
_diffrn_reflns_limit_k_max 31
_diffrn_reflns_limit_k_min -31
_diffrn_reflns_limit_l_max 12
_diffrn_reflns_limit_l_min -8
_diffrn_reflns_number 32316
_diffrn_reflns_point_group_measured_fraction_full 0.998
_diffrn_reflns_point_group_measured_fraction_max 0.999
_diffrn_reflns_theta_full 25.242
_diffrn_reflns_theta_max 27.995
_diffrn_reflns_theta_min 3.040
_exptl_absorpt_coefficient_mu 0.248
_exptl_absorpt_correction_T_max 1.00000
_exptl_absorpt_correction_T_min 0.78450
_exptl_absorpt_correction_type multi-scan
_exptl_absorpt_process_details
;
CrysAlis RED, Oxford Diffraction Ltd., Version 1.171.33.34d 

Empirical absorption correction using spherical harmonics,
 implemented in SCALE3 ABSPACK scaling algorithm.
;
_exptl_crystal_colour colourless
_exptl_crystal_density_diffrn 1.257
_exptl_crystal_description block
_exptl_crystal_F_000 1040
_exptl_crystal_size_max 0.25
_exptl_crystal_size_mid 0.2
_exptl_crystal_size_min 0.15
_refine_diff_density_max 0.217
_refine_diff_density_min -0.239
_refine_diff_density_rms 0.043
_refine_ls_extinction_coef .
_refine_ls_extinction_method none
_refine_ls_goodness_of_fit_ref 0.866
_refine_ls_hydrogen_treatment refall
_refine_ls_matrix_type full
_refine_ls_number_parameters 453
_refine_ls_number_reflns 6125
_refine_ls_number_restraints 0
_refine_ls_restrained_S_all 0.866
_refine_ls_R_factor_all 0.0583
_refine_ls_R_factor_gt 0.0327
_refine_ls_shift/su_max 0.000
_refine_ls_shift/su_mean 0.000
_refine_ls_structure_factor_coef Fsqd
_refine_ls_weighting_details 'w=1/[\s^2^(Fo^2^)+(0.0352P)^2^] where P=(Fo^2^+2Fc^2^)/3'
_refine_ls_weighting_scheme calc
_refine_ls_wR_factor_gt 0.0642
_refine_ls_wR_factor_ref 0.0682
_reflns_number_gt 4029
_reflns_number_total 6125
_reflns_threshold_expression 'I > 2\s(I)'
_cod_data_source_file suppl_j_ncrs-2021-0296_suppl.cif
_cod_data_source_block CF-113
_cod_original_sg_symbol_H-M 'P 21/c'
_cod_database_code 8104580
_shelx_space_group_comment
;
The symmetry employed for this shelxl refinement is uniquely defined
by the following loop, which should always be used as a source of
symmetry information in preference to the above space-group names.
They are only intended as comments.
;

loop_
_space_group_symop_operation_xyz
'x, y, z'
'-x, y+1/2, -z+1/2'
'-x, -y, -z'
'x, -y-1/2, z-1/2'

loop_
_atom_site_label
_atom_site_type_symbol
_atom_site_fract_x
_atom_site_fract_y
_atom_site_fract_z
_atom_site_U_iso_or_equiv
_atom_site_adp_type
_atom_site_occupancy
_atom_site_site_symmetry_order
_atom_site_calc_flag
_atom_site_refinement_flags_posn
_atom_site_refinement_flags_adp
_atom_site_refinement_flags_occupancy
_atom_site_disorder_assembly
_atom_site_disorder_group
K K 0.37019(3) 0.13897(2) 0.60803(3) 0.01955(8) Uani 1 1 d . . . . .
N1 N 0.12350(10) 0.11496(4) 0.47325(11) 0.0203(2) Uani 1 1 d . . . . .
N2 N 0.62089(10) 0.16191(5) 0.74401(11) 0.0203(2) Uani 1 1 d . . . . .
O1 O 0.34765(8) 0.08353(4) 0.34195(9) 0.0231(2) Uani 1 1 d . . . . .
O2 O 0.57483(8) 0.08797(4) 0.50517(9) 0.0224(2) Uani 1 1 d . . . . .
O3 O 0.42672(8) 0.10438(4) 0.88158(9) 0.0222(2) Uani 1 1 d . . . . .
O4 O 0.20947(8) 0.06480(4) 0.73713(9) 0.0227(2) Uani 1 1 d . . . . .
O5 O 0.21257(8) 0.22836(4) 0.54725(10) 0.0268(2) Uani 1 1 d . . . . .
O6 O 0.45760(8) 0.25150(4) 0.63071(9) 0.0239(2) Uani 1 1 d . . . . .
C1 C 0.13196(13) 0.10268(6) 0.32584(15) 0.0253(3) Uani 1 1 d . . . . .
H1A H 0.0514(15) 0.0896(6) 0.2814(15) 0.035(4) Uiso 1 1 d . . . . .
H1B H 0.1518(12) 0.1381(6) 0.2783(14) 0.024(4) Uiso 1 1 d . . . . .
C2 C 0.22976(13) 0.06073(6) 0.30041(16) 0.0257(3) Uani 1 1 d . . . . .
H2A H 0.2197(12) 0.0250(6) 0.3553(13) 0.024(4) Uiso 1 1 d . . . . .
H2B H 0.2237(12) 0.0533(6) 0.1985(15) 0.027(4) Uiso 1 1 d . . . . .
C3 C 0.44048(13) 0.04239(6) 0.33627(16) 0.0236(3) Uani 1 1 d . . . . .
H3A H 0.4284(13) 0.0121(6) 0.4015(14) 0.032(4) Uiso 1 1 d . . . . .
H3B H 0.4361(12) 0.0253(5) 0.2427(14) 0.020(4) Uiso 1 1 d . . . . .
C4 C 0.56307(13) 0.06878(7) 0.36642(15) 0.0255(3) Uani 1 1 d . . . . .
H4A H 0.6258(13) 0.0398(6) 0.3550(14) 0.028(4) Uiso 1 1 d . . . . .
H4B H 0.5711(13) 0.0991(6) 0.3060(15) 0.031(4) Uiso 1 1 d . . . . .
C5 C 0.69057(13) 0.11418(7) 0.53806(15) 0.0265(3) Uani 1 1 d . . . . .
H5A H 0.6958(12) 0.1511(6) 0.4873(13) 0.023(4) Uiso 1 1 d . . . . .
H5B H 0.7539(14) 0.0903(6) 0.5092(14) 0.033(4) Uiso 1 1 d . . . . .
C6 C 0.70998(13) 0.12309(6) 0.69139(15) 0.0253(3) Uani 1 1 d . . . . .
H6A H 0.7027(12) 0.0879(6) 0.7346(13) 0.018(3) Uiso 1 1 d . . . . .
H6B H 0.7931(13) 0.1362(6) 0.7119(14) 0.026(4) Uiso 1 1 d . . . . .
C7 C 0.61742(13) 0.15441(6) 0.89417(14) 0.0230(3) Uani 1 1 d . . . . .
H7A H 0.6971(14) 0.1559(6) 0.9402(14) 0.031(4) Uiso 1 1 d . . . . .
H7B H 0.5708(12) 0.1858(5) 0.9326(12) 0.016(3) Uiso 1 1 d . . . . .
C8 C 0.55280(12) 0.10190(6) 0.93247(15) 0.0232(3) Uani 1 1 d . . . . .
H8A H 0.5583(12) 0.0970(5) 1.0314(15) 0.022(4) Uiso 1 1 d . . . . .
H8B H 0.5894(13) 0.0667(6) 0.8941(14) 0.030(4) Uiso 1 1 d . . . . .
C9 C 0.36129(13) 0.05691(6) 0.92401(16) 0.0247(3) Uani 1 1 d . . . . .
H9A H 0.3746(13) 0.0527(6) 1.0248(16) 0.029(4) Uiso 1 1 d . . . . .
H9B H 0.3914(14) 0.0219(6) 0.8835(14) 0.033(4) Uiso 1 1 d . . . . .
C10 C 0.22805(13) 0.06385(6) 0.88335(14) 0.0232(3) Uani 1 1 d . . . . .
H10A H 0.1978(12) 0.0985(6) 0.9228(13) 0.021(4) Uiso 1 1 d . . . . .
H10B H 0.1846(12) 0.0320(5) 0.9218(13) 0.019(3) Uiso 1 1 d . . . . .
C11 C 0.08261(13) 0.06706(7) 0.69296(15) 0.0264(3) Uani 1 1 d . . . . .
H11A H 0.0423(14) 0.0330(6) 0.7285(15) 0.036(4) Uiso 1 1 d . . . . .
H11B H 0.0457(13) 0.1011(6) 0.7342(14) 0.028(4) Uiso 1 1 d . . . . .
C12 C 0.06761(13) 0.06713(6) 0.53823(15) 0.0247(3) Uani 1 1 d . . . . .
H12A H -0.0221(15) 0.0653(6) 0.5095(15) 0.036(4) Uiso 1 1 d . . . . .
H12B H 0.1020(12) 0.0322(6) 0.5092(13) 0.019(4) Uiso 1 1 d . . . . .
C13 C 0.04758(13) 0.16510(6) 0.48871(16) 0.0250(3) Uani 1 1 d . . . . .
H13A H 0.0283(12) 0.1672(5) 0.5859(15) 0.022(4) Uiso 1 1 d . . . . .
H13B H -0.0294(14) 0.1626(6) 0.4304(14) 0.030(4) Uiso 1 1 d . . . . .
C14 C 0.10737(13) 0.21931(6) 0.45306(17) 0.0271(3) Uani 1 1 d . . . . .
H14A H 0.0484(12) 0.2497(6) 0.4633(13) 0.022(4) Uiso 1 1 d . . . . .
H14B H 0.1326(13) 0.2213(6) 0.3564(15) 0.032(4) Uiso 1 1 d . . . . .
C15 C 0.26416(14) 0.28219(6) 0.52912(17) 0.0280(3) Uani 1 1 d . . . . .
H15A H 0.2030(13) 0.3105(6) 0.5380(14) 0.030(4) Uiso 1 1 d . . . . .
H15B H 0.2964(14) 0.2842(6) 0.4360(16) 0.035(4) Uiso 1 1 d . . . . .
C16 C 0.36374(13) 0.29203(6) 0.64038(16) 0.0268(3) Uani 1 1 d . . . . .
H16A H 0.3984(13) 0.3289(6) 0.6307(13) 0.031(4) Uiso 1 1 d . . . . .
H16B H 0.3312(12) 0.2890(5) 0.7334(14) 0.021(4) Uiso 1 1 d . . . . .
C17 C 0.55787(13) 0.26237(6) 0.72976(16) 0.0275(3) Uani 1 1 d . . . . .
H17A H 0.5278(12) 0.2630(6) 0.8257(14) 0.025(4) Uiso 1 1 d . . . . .
H17B H 0.5884(13) 0.3009(6) 0.7127(14) 0.031(4) Uiso 1 1 d . . . . .
C18 C 0.65696(13) 0.21978(6) 0.71538(17) 0.0267(3) Uani 1 1 d . . . . .
H18A H 0.6809(13) 0.2224(6) 0.6222(15) 0.028(4) Uiso 1 1 d . . . . .
H18B H 0.7269(13) 0.2308(6) 0.7787(14) 0.025(4) Uiso 1 1 d . . . . .
C19 C 0.82887(12) 0.08625(6) 0.14593(15) 0.0248(3) Uani 1 1 d . . . . .
H19 H 0.7900(13) 0.0546(6) 0.1859(14) 0.025(4) Uiso 1 1 d . . . . .
C20 C 0.90191(12) 0.08470(6) 0.03450(15) 0.0241(3) Uani 1 1 d . . . . .
H20 H 0.9220(13) 0.0529(6) -0.0155(14) 0.026(4) Uiso 1 1 d . . . . .
C21 C 0.94360(12) 0.13917(6) 0.01261(14) 0.0217(3) Uani 1 1 d . . . . .
H21 H 0.9954(13) 0.1499(6) -0.0544(14) 0.025(4) Uiso 1 1 d . . . . .
C22 C 0.89716(12) 0.17456(6) 0.11033(14) 0.0230(3) Uani 1 1 d . . . . .
H22 H 0.9106(12) 0.2145(6) 0.1172(13) 0.021(4) Uiso 1 1 d . . . . .
C23 C 0.82596(12) 0.14175(6) 0.19253(14) 0.0226(3) Uani 1 1 d . . . . .
H23 H 0.7849(12) 0.1547(5) 0.2659(14) 0.020(4) Uiso 1 1 d . . . . .

loop_
_atom_site_aniso_label
_atom_site_aniso_U_11
_atom_site_aniso_U_22
_atom_site_aniso_U_33
_atom_site_aniso_U_23
_atom_site_aniso_U_13
_atom_site_aniso_U_12
K 0.01805(14) 0.02064(14) 0.01965(16) 0.00044(12) -0.00034(10) -0.00027(12)
N1 0.0184(6) 0.0231(6) 0.0192(6) -0.0012(5) -0.0003(5) -0.0010(5)
N2 0.0182(6) 0.0234(6) 0.0191(6) 0.0005(5) 0.0008(4) -0.0004(5)
O1 0.0183(5) 0.0245(5) 0.0260(5) -0.0016(4) -0.0017(4) 0.0020(4)
O2 0.0194(5) 0.0309(5) 0.0168(5) -0.0022(4) 0.0015(4) 0.0003(4)
O3 0.0196(5) 0.0252(5) 0.0211(5) 0.0048(4) -0.0021(4) -0.0031(4)
O4 0.0191(5) 0.0304(5) 0.0185(5) 0.0009(4) 0.0012(4) -0.0032(4)
O5 0.0225(5) 0.0196(5) 0.0367(6) 0.0038(4) -0.0070(4) -0.0012(4)
O6 0.0207(5) 0.0212(5) 0.0291(6) -0.0021(4) -0.0032(4) -0.0007(4)
C1 0.0210(7) 0.0338(8) 0.0203(8) -0.0018(6) -0.0029(6) -0.0002(6)
C2 0.0238(7) 0.0319(8) 0.0210(8) -0.0057(6) -0.0007(6) -0.0034(6)
C3 0.0279(8) 0.0255(7) 0.0170(8) -0.0028(6) -0.0001(6) 0.0068(6)
C4 0.0250(8) 0.0357(9) 0.0160(8) 0.0002(6) 0.0024(6) 0.0071(6)
C5 0.0171(7) 0.0369(9) 0.0258(9) -0.0020(7) 0.0046(6) -0.0013(6)
C6 0.0166(7) 0.0330(8) 0.0259(9) -0.0007(6) -0.0002(6) 0.0007(6)
C7 0.0193(7) 0.0290(7) 0.0200(8) -0.0022(6) -0.0033(6) -0.0011(6)
C8 0.0210(7) 0.0310(8) 0.0167(8) 0.0019(6) -0.0030(6) 0.0024(6)
C9 0.0282(8) 0.0260(8) 0.0198(8) 0.0044(6) 0.0016(6) -0.0020(6)
C10 0.0255(7) 0.0252(7) 0.0195(8) -0.0001(6) 0.0052(6) -0.0036(6)
C11 0.0175(7) 0.0333(8) 0.0285(9) 0.0017(7) 0.0018(6) -0.0042(6)
C12 0.0196(7) 0.0260(8) 0.0280(9) -0.0013(6) -0.0011(6) -0.0055(6)
C13 0.0174(7) 0.0300(8) 0.0271(9) -0.0035(6) -0.0019(6) 0.0025(6)
C14 0.0207(7) 0.0270(8) 0.0324(9) 0.0004(6) -0.0048(6) 0.0055(6)
C15 0.0267(8) 0.0195(7) 0.0375(10) 0.0034(6) 0.0002(7) 0.0023(6)
C16 0.0277(8) 0.0179(7) 0.0349(10) -0.0007(6) 0.0022(7) 0.0008(6)
C17 0.0279(8) 0.0230(8) 0.0302(9) -0.0007(6) -0.0063(6) -0.0059(6)
C18 0.0211(7) 0.0299(8) 0.0281(9) 0.0027(6) -0.0038(6) -0.0064(6)
C19 0.0179(7) 0.0279(8) 0.0281(8) 0.0052(6) -0.0010(6) -0.0014(6)
C20 0.0217(7) 0.0251(7) 0.0252(8) -0.0047(6) 0.0004(6) 0.0015(6)
C21 0.0184(6) 0.0277(7) 0.0191(7) -0.0009(6) 0.0018(5) -0.0019(6)
C22 0.0209(7) 0.0243(7) 0.0231(8) -0.0019(6) -0.0024(6) -0.0006(6)
C23 0.0172(7) 0.0328(8) 0.0176(7) -0.0008(6) -0.0001(5) 0.0046(6)

loop_
_atom_type_symbol
_atom_type_description
_atom_type_scat_dispersion_real
_atom_type_scat_dispersion_imag
_atom_type_scat_source
C C 0.0033 0.0016 'International Tables Vol C Tables 4.2.6.8 and 6.1.1.4'
H H 0.0000 0.0000 'International Tables Vol C Tables 4.2.6.8 and 6.1.1.4'
N N 0.0061 0.0033 'International Tables Vol C Tables 4.2.6.8 and 6.1.1.4'
O O 0.0106 0.0060 'International Tables Vol C Tables 4.2.6.8 and 6.1.1.4'
K K 0.2009 0.2494 'International Tables Vol C Tables 4.2.6.8 and 6.1.1.4'

loop_
_geom_angle_atom_site_label_1
_geom_angle_atom_site_label_2
_geom_angle_atom_site_label_3
_geom_angle
_geom_angle_site_symmetry_1
_geom_angle_site_symmetry_3
O5 K O3 120.83(3) . .
O5 K O2 139.30(3) . .
O3 K O2 95.17(3) . .
O5 K O6 59.67(3) . .
O3 K O6 98.97(3) . .
O2 K O6 99.23(3) . .
O5 K O4 99.87(3) . .
O3 K O4 59.88(3) . .
O2 K O4 115.44(3) . .
O6 K O4 139.74(3) . .
O5 K O1 98.80(3) . .
O3 K O1 135.19(3) . .
O2 K O1 59.80(3) . .
O6 K O1 120.08(3) . .
O4 K O1 95.77(3) . .
O5 K N1 61.54(3) . .
O3 K N1 119.05(3) . .
O2 K N1 119.12(3) . .
O6 K N1 120.33(3) . .
O4 K N1 60.09(3) . .
O1 K N1 60.61(3) . .
O5 K N2 119.12(3) . .
O3 K N2 60.81(3) . .
O2 K N2 60.36(3) . .
O6 K N2 60.29(3) . .
O4 K N2 119.65(3) . .
O1 K N2 118.97(3) . .
N1 K N2 179.34(3) . .
C12 N1 C13 109.10(11) . .
C12 N1 C1 109.18(11) . .
C13 N1 C1 109.99(11) . .
C12 N1 K 111.05(8) . .
C13 N1 K 107.60(8) . .
C1 N1 K 109.91(8) . .
C18 N2 C6 109.13(11) . .
C18 N2 C7 109.34(11) . .
C6 N2 C7 109.94(11) . .
C18 N2 K 109.81(8) . .
C6 N2 K 110.12(8) . .
C7 N2 K 108.49(7) . .
C3 O1 C2 111.26(10) . .
C3 O1 K 109.92(7) . .
C2 O1 K 115.74(8) . .
C4 O2 C5 111.30(10) . .
C4 O2 K 117.69(7) . .
C5 O2 K 116.98(8) . .
C9 O3 C8 111.36(10) . .
C9 O3 K 115.60(8) . .
C8 O3 K 118.17(8) . .
C10 O4 C11 111.06(10) . .
C10 O4 K 114.01(7) . .
C11 O4 K 117.85(8) . .
C15 O5 C14 111.47(10) . .
C15 O5 K 118.14(8) . .
C14 O5 K 118.49(8) . .
C16 O6 C17 110.83(10) . .
C16 O6 K 113.77(8) . .
C17 O6 K 117.35(7) . .
N1 C1 C2 113.28(12) . .
N1 C1 H1A 111.0(8) . .
C2 C1 H1A 109.8(9) . .
N1 C1 H1B 108.6(8) . .
C2 C1 H1B 107.5(8) . .
H1A C1 H1B 106.4(11) . .
O1 C2 C1 110.04(11) . .
O1 C2 H2A 107.7(8) . .
C1 C2 H2A 111.2(8) . .
O1 C2 H2B 109.4(8) . .
C1 C2 H2B 106.8(8) . .
H2A C2 H2B 111.7(11) . .
O1 C3 C4 109.90(12) . .
O1 C3 H3A 110.4(9) . .
C4 C3 H3A 110.6(8) . .
O1 C3 H3B 109.7(7) . .
C4 C3 H3B 109.1(8) . .
H3A C3 H3B 107.1(11) . .
O2 C4 C3 109.41(11) . .
O2 C4 H4A 108.8(8) . .
C3 C4 H4A 108.0(8) . .
O2 C4 H4B 109.9(9) . .
C3 C4 H4B 109.3(9) . .
H4A C4 H4B 111.4(12) . .
O2 C5 C6 109.56(11) . .
O2 C5 H5A 110.8(8) . .
C6 C5 H5A 110.7(8) . .
O2 C5 H5B 109.2(9) . .
C6 C5 H5B 109.1(9) . .
H5A C5 H5B 107.5(12) . .
N2 C6 C5 112.98(12) . .
N2 C6 H6A 108.7(8) . .
C5 C6 H6A 107.8(8) . .
N2 C6 H6B 111.6(8) . .
C5 C6 H6B 107.7(8) . .
H6A C6 H6B 107.9(11) . .
N2 C7 C8 113.47(11) . .
N2 C7 H7A 111.4(9) . .
C8 C7 H7A 110.5(9) . .
N2 C7 H7B 109.7(7) . .
C8 C7 H7B 105.3(7) . .
H7A C7 H7B 106.0(11) . .
O3 C8 C7 110.06(11) . .
O3 C8 H8A 109.2(8) . .
C7 C8 H8A 110.9(8) . .
O3 C8 H8B 107.9(8) . .
C7 C8 H8B 112.8(8) . .
H8A C8 H8B 105.7(11) . .
O3 C9 C10 110.05(11) . .
O3 C9 H9A 109.5(8) . .
C10 C9 H9A 109.7(8) . .
O3 C9 H9B 111.2(9) . .
C10 C9 H9B 109.8(9) . .
H9A C9 H9B 106.5(12) . .
O4 C10 C9 108.92(11) . .
O4 C10 H10A 110.7(8) . .
C9 C10 H10A 110.2(8) . .
O4 C10 H10B 110.9(7) . .
C9 C10 H10B 107.9(8) . .
H10A C10 H10B 108.1(11) . .
O4 C11 C12 109.08(11) . .
O4 C11 H11A 108.3(9) . .
C12 C11 H11A 109.4(8) . .
O4 C11 H11B 109.0(8) . .
C12 C11 H11B 112.6(8) . .
H11A C11 H11B 108.2(12) . .
N1 C12 C11 114.79(12) . .
N1 C12 H12A 110.5(8) . .
C11 C12 H12A 107.7(8) . .
N1 C12 H12B 110.9(8) . .
C11 C12 H12B 106.2(8) . .
H12A C12 H12B 106.3(11) . .
N1 C13 C14 114.37(12) . .
N1 C13 H13A 107.9(8) . .
C14 C13 H13A 108.1(8) . .
N1 C13 H13B 111.1(8) . .
C14 C13 H13B 106.9(8) . .
H13A C13 H13B 108.4(11) . .
O5 C14 C13 109.06(12) . .
O5 C14 H14A 109.2(8) . .
C13 C14 H14A 107.8(8) . .
O5 C14 H14B 108.9(8) . .
C13 C14 H14B 114.6(8) . .
H14A C14 H14B 107.2(11) . .
O5 C15 C16 109.13(12) . .
O5 C15 H15A 109.5(9) . .
C16 C15 H15A 107.5(8) . .
O5 C15 H15B 109.2(8) . .
C16 C15 H15B 110.9(9) . .
H15A C15 H15B 110.5(12) . .
O6 C16 C15 109.70(11) . .
O6 C16 H16A 108.6(9) . .
C15 C16 H16A 110.0(8) . .
O6 C16 H16B 109.0(8) . .
C15 C16 H16B 110.5(8) . .
H16A C16 H16B 109.0(11) . .
O6 C17 C18 109.82(12) . .
O6 C17 H17A 109.4(8) . .
C18 C17 H17A 112.8(8) . .
O6 C17 H17B 107.8(8) . .
C18 C17 H17B 110.5(8) . .
H17A C17 H17B 106.2(11) . .
N2 C18 C17 114.09(12) . .
N2 C18 H18A 109.6(8) . .
C17 C18 H18A 107.4(8) . .
N2 C18 H18B 110.0(8) . .
C17 C18 H18B 107.2(8) . .
H18A C18 H18B 108.3(11) . .
C23 C19 C20 107.80(13) . .
C23 C19 H19 125.9(8) . .
C20 C19 H19 126.3(8) . .
C21 C20 C19 107.98(13) . .
C21 C20 H20 125.3(9) . .
C19 C20 H20 126.7(9) . .
C20 C21 C22 108.29(12) . .
C20 C21 H21 125.8(8) . .
C22 C21 H21 125.9(8) . .
C21 C22 C23 107.67(12) . .
C21 C22 H22 125.4(8) . .
C23 C22 H22 126.9(8) . .
C19 C23 C22 108.26(12) . .
C19 C23 H23 126.1(8) . .
C22 C23 H23 125.6(8) . .

loop_
_geom_bond_atom_site_label_1
_geom_bond_atom_site_label_2
_geom_bond_distance
_geom_bond_site_symmetry_2
K O5 2.7781(9) .
K O3 2.8089(9) .
K O2 2.8106(9) .
K O6 2.8510(9) .
K O4 2.8608(9) .
K O1 2.9009(9) .
K N1 2.9675(11) .
K N2 3.0056(11) .
N1 C12 1.4629(17) .
N1 C13 1.4720(17) .
N1 C1 1.4754(18) .
N2 C18 1.4680(17) .
N2 C6 1.4690(17) .
N2 C7 1.4767(17) .
O1 C3 1.4189(16) .
O1 C2 1.4315(16) .
O2 C4 1.4223(16) .
O2 C5 1.4289(16) .
O3 C9 1.4198(16) .
O3 C8 1.4329(15) .
O4 C10 1.4220(16) .
O4 C11 1.4249(16) .
O5 C15 1.4193(16) .
O5 C14 1.4313(16) .
O6 C16 1.4214(16) .
O6 C17 1.4268(16) .
C1 C2 1.503(2) .
C1 H1A 1.002(16) .
C1 H1B 0.995(14) .
C2 H2A 1.015(14) .
C2 H2B 1.005(14) .
C3 C4 1.493(2) .
C3 H3A 0.977(15) .
C3 H3B 0.996(13) .
C4 H4A 0.989(15) .
C4 H4B 0.941(15) .
C5 C6 1.506(2) .
C5 H5A 1.012(14) .
C5 H5B 0.959(15) .
C6 H6A 0.943(13) .
C6 H6B 0.970(14) .
C7 C8 1.5006(19) .
C7 H7A 0.951(15) .
C7 H7B 0.996(13) .
C8 H8A 0.968(14) .
C8 H8B 1.015(15) .
C9 C10 1.4934(19) .
C9 H9A 0.985(15) .
C9 H9B 0.992(15) .
C10 H10A 0.980(13) .
C10 H10B 0.987(13) .
C11 C12 1.502(2) .
C11 H11A 1.001(15) .
C11 H11B 1.005(14) .
C12 H12A 1.002(16) .
C12 H12B 0.966(13) .
C13 C14 1.503(2) .
C13 H13A 0.988(14) .
C13 H13B 0.981(15) .
C14 H14A 0.981(14) .
C14 H14B 1.004(15) .
C15 C16 1.493(2) .
C15 H15A 0.961(15) .
C15 H15B 1.001(15) .
C16 H16A 0.966(15) .
C16 H16B 1.003(14) .
C17 C18 1.503(2) .
C17 H17A 1.017(14) .
C17 H17B 0.997(15) .
C18 H18A 0.967(14) .
C18 H18B 0.980(14) .
C19 C23 1.400(2) .
C19 C20 1.402(2) .
C19 H19 0.965(14) .
C20 C21 1.3987(19) .
C20 H20 0.937(14) .
C21 C22 1.3989(19) .
C21 H21 0.935(14) .
C22 C23 1.4022(19) .
C22 H22 0.964(13) .
C23 H23 0.928(13) .
